data_7008452
loop_
_publ_author_name
'Bokach, Nadezhda A.'
'Kukushkin, Vadim Yu'
'Kelly, Paul F.'
'Haukka, Matti'
'Pombeiro, Armando J. L.'

_publ_section_title
;
 The first examples of metal-mediated addition of a phosphorus imine to
 nitriles; the preparation and X-ray crystal structures of
 [PtCl4{NH=C(Et)N=PPh3}2] and [PtCl2(EtCN){NH=C(Et)N[double bond,
 length as m-dash]PPh3}].
;
_journal_issue 8
_journal_name_full 'Dalton transactions (Cambridge, England : 2003)'
_journal_page_first 1354
_journal_page_last 1356
_journal_paper_doi 10.1039/b502970h
_journal_year 2005
_chemical_formula_moiety 'C24 H26 Cl2 N3 P Pt'
_chemical_formula_sum 'C24 H26 Cl2 N3 P Pt'
_chemical_formula_weight 653.44
_chemical_name_systematic
;
?
;
_space_group_IT_number 15
_symmetry_cell_setting monoclinic
_symmetry_space_group_name_Hall '-C 2yc'
_symmetry_space_group_name_H-M 'C 1 2/c 1'
_atom_sites_solution_hydrogens geom
_atom_sites_solution_primary direct
_atom_sites_solution_secondary difmap
_audit_creation_method SHELXL-97
_cell_angle_alpha 90.00
_cell_angle_beta 90.045(3)
_cell_angle_gamma 90.00
_cell_formula_units_Z 8
_cell_length_a 22.0217(3)
_cell_length_b 8.7854(5)
_cell_length_c 24.7704(10)
_cell_measurement_temperature 120(2)
_cell_volume 4792.3(3)
_computing_cell_refinement 'Denzo/Scalepack (Otwinowski & Minor, 1997)'
_computing_data_collection 'Collect (Nonius BV, 1997-2000)'
_computing_data_reduction 'Denzo/Scalepack (Otwinowski & Minor, 1997)'
_computing_molecular_graphics 'XP in SHELXTL v.6.14 (Sheldrick, 2003)'
_computing_publication_material 'SHELXL-97 (Sheldrick, 1997)'
_computing_structure_refinement 'SHELXL-97 (Sheldrick, 1997)'
_computing_structure_solution 'SHELXS-97 (Sheldrick, 1997)'
_diffrn_ambient_temperature 120(2)
_diffrn_detector_area_resol_mean 9
_diffrn_measured_fraction_theta_full 0.970
_diffrn_measured_fraction_theta_max 0.970
_diffrn_measurement_device '95mm CCD camera on \k-goniostat'
_diffrn_measurement_device_type KappaCCD
_diffrn_measurement_method '\f scans and \w scans'
_diffrn_radiation_monochromator 'horizonally mounted graphite crystal'
_diffrn_radiation_source 'fine-focus sealed tube'
_diffrn_radiation_type MoK\a
_diffrn_radiation_wavelength 0.71073
_diffrn_reflns_av_R_equivalents 0.0582
_diffrn_reflns_av_sigmaI/netI 0.0603
_diffrn_reflns_limit_h_max 27
_diffrn_reflns_limit_h_min -26
_diffrn_reflns_limit_k_max 10
_diffrn_reflns_limit_k_min -10
_diffrn_reflns_limit_l_max 30
_diffrn_reflns_limit_l_min -27
_diffrn_reflns_number 14991
_diffrn_reflns_theta_full 26.35
_diffrn_reflns_theta_max 26.35
_diffrn_reflns_theta_min 2.48
_exptl_absorpt_coefficient_mu 6.163
_exptl_absorpt_correction_T_max 0.29576
_exptl_absorpt_correction_T_min 0.20501
_exptl_absorpt_correction_type multi-scan
_exptl_absorpt_process_details 'Xprep in Shelxtl v.6.14 (Sheldrick, 2003)'
_exptl_crystal_colour yellow
_exptl_crystal_density_diffrn 1.811
_exptl_crystal_density_method 'not measured'
_exptl_crystal_description needle
_exptl_crystal_F_000 2544
_exptl_crystal_size_max 0.12
_exptl_crystal_size_mid 0.05
_exptl_crystal_size_min 0.05
_refine_diff_density_max 1.232
_refine_diff_density_min -1.271
_refine_diff_density_rms 0.159
_refine_ls_extinction_method none
_refine_ls_goodness_of_fit_ref 1.035
_refine_ls_hydrogen_treatment constr
_refine_ls_matrix_type full
_refine_ls_number_parameters 282
_refine_ls_number_reflns 4744
_refine_ls_number_restraints 0
_refine_ls_restrained_S_all 1.035
_refine_ls_R_factor_all 0.0494
_refine_ls_R_factor_gt 0.0325
_refine_ls_shift/su_max 0.000
_refine_ls_shift/su_mean 0.000
_refine_ls_structure_factor_coef Fsqd
_refine_ls_weighting_details 'calc w=1/[\s^2^(Fo^2^)+(0.0255P)^2^+0.0000P] where P=(Fo^2^+2Fc^2^)/3'
_refine_ls_weighting_scheme calc
_refine_ls_wR_factor_gt 0.0625
_refine_ls_wR_factor_ref 0.0675
_reflns_number_gt 3846
_reflns_number_total 4744
_reflns_threshold_expression >2sigma(I)
_cod_data_source_file b502970h.txt
_cod_data_source_block structure_2b
_cod_depositor_comments
;
The following automatic conversions were performed:
'_symmetry_cell_setting' value 'Monoclinic' changed to 'monoclinic'
according to '/home/saulius/struct/CIF-dictionaries/cif_core.dic'
dictionary named 'cif_core.dic' version 2.4.1 from 2010-06-29.

Automatic conversion script
Id: cif_fix_enum 1527 2010-12-29 10:47:43Z saulius 
;
_cod_original_sg_symbol_H-M C2/c
_cod_database_code 7008452

loop_
_symmetry_equiv_pos_as_xyz
'x, y, z'
'-x, y, -z+1/2'
'x+1/2, y+1/2, z'
'-x+1/2, y+1/2, -z+1/2'
'-x, -y, -z'
'x, -y, z-1/2'
'-x+1/2, -y+1/2, -z'
'x+1/2, -y+1/2, z-1/2'

loop_
_atom_site_label
_atom_site_type_symbol
_atom_site_fract_x
_atom_site_fract_y
_atom_site_fract_z
_atom_site_U_iso_or_equiv
_atom_site_adp_type
_atom_site_occupancy
_atom_site_symmetry_multiplicity
_atom_site_calc_flag
_atom_site_refinement_flags
_atom_site_disorder_assembly
_atom_site_disorder_group
Pt1 Pt 0.054561(8) 0.272030(19) 0.047562(8) 0.01892(7) Uani 1 1 d . . .
Cl1 Cl 0.10680(5) 0.39232(12) -0.02088(6) 0.0259(3) Uani 1 1 d . . .
Cl2 Cl 0.00344(6) 0.15295(14) 0.11659(6) 0.0351(3) Uani 1 1 d . . .
P1 P 0.15821(6) 0.59415(13) 0.16425(6) 0.0206(3) Uani 1 1 d . . .
N1 N 0.08011(16) 0.0701(4) 0.02011(18) 0.0218(10) Uani 1 1 d . . .
N2 N 0.02659(16) 0.4745(4) 0.07333(18) 0.0207(9) Uani 1 1 d . . .
H2 H -0.0075 0.5010 0.0611 0.031 Uiso 1 1 d . . .
N3 N 0.11037(17) 0.5278(4) 0.12305(18) 0.0222(10) Uani 1 1 d . . .
C1 C 0.0928(2) -0.0500(5) 0.0058(2) 0.0246(12) Uani 1 1 d . . .
C2 C 0.1081(2) -0.2020(5) -0.0133(3) 0.0396(16) Uani 1 1 d . . .
H2A H 0.0849 -0.2217 -0.0468 0.048 Uiso 1 1 calc R . .
H2B H 0.0943 -0.2765 0.0141 0.048 Uiso 1 1 calc R . .
C3 C 0.1727(2) -0.2304(5) -0.0243(3) 0.0391(16) Uani 1 1 d . . .
H3A H 0.1853 -0.1714 -0.0560 0.059 Uiso 1 1 calc R . .
H3B H 0.1788 -0.3391 -0.0314 0.059 Uiso 1 1 calc R . .
H3C H 0.1970 -0.1998 0.0070 0.059 Uiso 1 1 calc R . .
C4 C 0.0557(2) 0.5697(5) 0.1035(2) 0.0201(11) Uani 1 1 d . . .
C5 C 0.0276(2) 0.7243(5) 0.1151(2) 0.0230(11) Uani 1 1 d . . .
H5A H 0.0596 0.8032 0.1127 0.028 Uiso 1 1 calc R . .
H5B H -0.0032 0.7468 0.0872 0.028 Uiso 1 1 calc R . .
C6 C -0.0020(2) 0.7331(5) 0.1703(2) 0.0303(13) Uani 1 1 d . . .
H6A H -0.0384 0.6692 0.1707 0.045 Uiso 1 1 calc R . .
H6B H -0.0132 0.8388 0.1781 0.045 Uiso 1 1 calc R . .
H6C H 0.0266 0.6970 0.1978 0.045 Uiso 1 1 calc R . .
C7 C 0.2309(2) 0.5219(5) 0.1430(2) 0.0216(11) Uani 1 1 d . . .
C8 C 0.2345(2) 0.4236(5) 0.0990(2) 0.0237(12) Uani 1 1 d . . .
H8 H 0.1987 0.3971 0.0797 0.028 Uiso 1 1 calc R . .
C9 C 0.2894(2) 0.3646(5) 0.0831(2) 0.0290(13) Uani 1 1 d . . .
H9 H 0.2913 0.2977 0.0531 0.035 Uiso 1 1 calc R . .
C10 C 0.3417(2) 0.4022(5) 0.1107(2) 0.0297(13) Uani 1 1 d . . .
H10 H 0.3795 0.3591 0.1003 0.036 Uiso 1 1 calc R . .
C11 C 0.3388(2) 0.5018(6) 0.1530(2) 0.0331(14) Uani 1 1 d . . .
H11 H 0.3751 0.5291 0.1714 0.040 Uiso 1 1 calc R . .
C12 C 0.2844(2) 0.5633(6) 0.1695(2) 0.0303(13) Uani 1 1 d . . .
H12 H 0.2832 0.6334 0.1986 0.036 Uiso 1 1 calc R . .
C13 C 0.1659(2) 0.7988(5) 0.1681(2) 0.0233(11) Uani 1 1 d . . .
C14 C 0.1936(2) 0.8724(6) 0.1253(2) 0.0305(13) Uani 1 1 d . . .
H14 H 0.2148 0.8147 0.0989 0.037 Uiso 1 1 calc R . .
C15 C 0.1908(2) 1.0281(6) 0.1205(3) 0.0319(14) Uani 1 1 d . . .
H15 H 0.2099 1.0775 0.0910 0.038 Uiso 1 1 calc R . .
C16 C 0.1603(2) 1.1121(6) 0.1586(3) 0.0329(14) Uani 1 1 d . . .
H16 H 0.1579 1.2196 0.1551 0.040 Uiso 1 1 calc R . .
C17 C 0.1335(2) 1.0405(6) 0.2016(3) 0.0354(14) Uani 1 1 d . . .
H17 H 0.1128 1.0989 0.2280 0.043 Uiso 1 1 calc R . .
C18 C 0.1364(2) 0.8846(5) 0.2067(2) 0.0289(13) Uani 1 1 d . . .
H18 H 0.1180 0.8360 0.2368 0.035 Uiso 1 1 calc R . .
C19 C 0.1421(2) 0.5256(5) 0.2314(2) 0.0231(12) Uani 1 1 d . . .
C20 C 0.1744(2) 0.5731(6) 0.2769(2) 0.0282(13) Uani 1 1 d . . .
H20 H 0.2064 0.6448 0.2733 0.034 Uiso 1 1 calc R . .
C21 C 0.1597(2) 0.5155(6) 0.3268(2) 0.0323(13) Uani 1 1 d . . .
H21 H 0.1821 0.5467 0.3576 0.039 Uiso 1 1 calc R . .
C22 C 0.1127(2) 0.4127(5) 0.3325(2) 0.0309(13) Uani 1 1 d . . .
H22 H 0.1027 0.3745 0.3673 0.037 Uiso 1 1 calc R . .
C23 C 0.0801(2) 0.3652(5) 0.2880(2) 0.0309(13) Uani 1 1 d . . .
H23 H 0.0480 0.2939 0.2920 0.037 Uiso 1 1 calc R . .
C24 C 0.0945(2) 0.4219(5) 0.2376(2) 0.0258(12) Uani 1 1 d . . .
H24 H 0.0719 0.3902 0.2069 0.031 Uiso 1 1 calc R . .

loop_
_atom_site_aniso_label
_atom_site_aniso_U_11
_atom_site_aniso_U_22
_atom_site_aniso_U_33
_atom_site_aniso_U_23
_atom_site_aniso_U_13
_atom_site_aniso_U_12
Pt1 0.01902(11) 0.01526(10) 0.02247(12) -0.00385(8) -0.00060(8) 0.00259(7)
Cl1 0.0271(6) 0.0180(6) 0.0325(8) -0.0013(5) 0.0057(6) 0.0017(5)
Cl2 0.0434(8) 0.0255(7) 0.0364(9) 0.0028(6) 0.0138(7) 0.0059(5)
P1 0.0240(7) 0.0162(6) 0.0216(8) -0.0010(5) 0.0011(6) 0.0001(5)
N1 0.015(2) 0.026(2) 0.025(3) -0.0023(19) 0.0037(19) 0.0000(16)
N2 0.014(2) 0.024(2) 0.024(3) -0.0040(18) 0.0004(18) 0.0020(16)
N3 0.026(2) 0.016(2) 0.025(3) -0.0066(18) -0.004(2) 0.0030(16)
C1 0.018(3) 0.027(3) 0.029(3) -0.002(2) 0.003(2) -0.005(2)
C2 0.029(3) 0.019(3) 0.071(5) -0.014(3) 0.018(3) -0.001(2)
C3 0.028(3) 0.024(3) 0.065(5) -0.008(3) 0.010(3) 0.003(2)
C4 0.024(3) 0.020(2) 0.016(3) 0.001(2) 0.003(2) 0.0034(19)
C5 0.026(3) 0.017(2) 0.026(3) -0.001(2) -0.003(2) 0.0051(19)
C6 0.028(3) 0.024(3) 0.038(4) -0.007(2) 0.008(3) 0.000(2)
C7 0.024(3) 0.019(2) 0.022(3) 0.006(2) 0.001(2) -0.0015(19)
C8 0.025(3) 0.021(3) 0.025(3) -0.001(2) 0.001(2) -0.0034(19)
C9 0.033(3) 0.022(3) 0.032(4) -0.003(2) 0.008(3) 0.000(2)
C10 0.028(3) 0.025(3) 0.037(4) 0.005(2) 0.002(3) 0.008(2)
C11 0.022(3) 0.043(3) 0.035(4) -0.002(3) -0.005(3) 0.003(2)
C12 0.027(3) 0.033(3) 0.031(4) -0.007(2) 0.004(3) 0.004(2)
C13 0.021(2) 0.024(3) 0.025(3) -0.003(2) 0.000(2) -0.0016(19)
C14 0.029(3) 0.031(3) 0.031(4) 0.003(2) 0.004(3) 0.002(2)
C15 0.031(3) 0.025(3) 0.040(4) 0.015(3) 0.000(3) -0.004(2)
C16 0.039(3) 0.017(3) 0.043(4) -0.001(2) -0.006(3) 0.002(2)
C17 0.045(3) 0.024(3) 0.038(4) -0.007(3) 0.003(3) 0.004(2)
C18 0.031(3) 0.027(3) 0.028(4) -0.004(2) 0.005(3) 0.000(2)
C19 0.024(3) 0.019(2) 0.026(3) 0.000(2) 0.002(2) 0.0023(19)
C20 0.028(3) 0.030(3) 0.027(4) 0.003(2) 0.000(3) 0.002(2)
C21 0.034(3) 0.034(3) 0.030(4) 0.002(3) -0.005(3) 0.007(2)
C22 0.041(3) 0.029(3) 0.022(3) 0.008(2) 0.011(3) 0.009(2)
C23 0.034(3) 0.019(3) 0.040(4) 0.001(2) 0.009(3) 0.001(2)
C24 0.028(3) 0.018(2) 0.032(4) -0.003(2) 0.003(3) 0.0018(19)

loop_
_atom_type_symbol
_atom_type_description
_atom_type_scat_dispersion_real
_atom_type_scat_dispersion_imag
_atom_type_scat_source
C C 0.0033 0.0016 'International Tables Vol C Tables 4.2.6.8 and 6.1.1.4'
H H 0.0000 0.0000 'International Tables Vol C Tables 4.2.6.8 and 6.1.1.4'
N N 0.0061 0.0033 'International Tables Vol C Tables 4.2.6.8 and 6.1.1.4'
P P 0.1023 0.0942 'International Tables Vol C Tables 4.2.6.8 and 6.1.1.4'
Cl Cl 0.1484 0.1585 'International Tables Vol C Tables 4.2.6.8 and 6.1.1.4'
Pt Pt -1.7033 8.3905 'International Tables Vol C Tables 4.2.6.8 and 6.1.1.4'

loop_
_geom_angle_atom_site_label_1
_geom_angle_atom_site_label_2
_geom_angle_atom_site_label_3
_geom_angle
_geom_angle_site_symmetry_1
_geom_angle_site_symmetry_3
_geom_angle_publ_flag
N1 Pt1 N2 178.05(16) . . ?
N1 Pt1 Cl2 89.27(13) . . ?
N2 Pt1 Cl2 90.93(13) . . ?
N1 Pt1 Cl1 90.92(12) . . ?
N2 Pt1 Cl1 88.90(13) . . ?
Cl2 Pt1 Cl1 179.26(5) . . ?
N3 P1 C7 105.9(2) . . ?
N3 P1 C19 110.0(2) . . ?
C7 P1 C19 109.1(2) . . ?
N3 P1 C13 117.7(2) . . ?
C7 P1 C13 106.4(2) . . ?
C19 P1 C13 107.5(2) . . ?
C1 N1 Pt1 176.6(4) . . ?
C4 N2 Pt1 127.7(3) . . ?
C4 N2 H2 118.1 . . ?
Pt1 N2 H2 114.1 . . ?
C4 N3 P1 136.6(3) . . ?
N1 C1 C2 179.0(6) . . ?
C1 C2 C3 116.2(4) . . ?
C1 C2 H2A 108.2 . . ?
C3 C2 H2A 108.2 . . ?
C1 C2 H2B 108.2 . . ?
C3 C2 H2B 108.2 . . ?
H2A C2 H2B 107.4 . . ?
C2 C3 H3A 109.5 . . ?
C2 C3 H3B 109.5 . . ?
H3A C3 H3B 109.5 . . ?
C2 C3 H3C 109.5 . . ?
H3A C3 H3C 109.5 . . ?
H3B C3 H3C 109.5 . . ?
N2 C4 N3 118.2(4) . . ?
N2 C4 C5 119.1(4) . . ?
N3 C4 C5 122.7(4) . . ?
C6 C5 C4 113.0(4) . . ?
C6 C5 H5A 109.0 . . ?
C4 C5 H5A 109.0 . . ?
C6 C5 H5B 109.0 . . ?
C4 C5 H5B 109.0 . . ?
H5A C5 H5B 107.8 . . ?
C5 C6 H6A 109.5 . . ?
C5 C6 H6B 109.5 . . ?
H6A C6 H6B 109.5 . . ?
C5 C6 H6C 109.5 . . ?
H6A C6 H6C 109.5 . . ?
H6B C6 H6C 109.5 . . ?
C8 C7 C12 118.7(5) . . ?
C8 C7 P1 120.0(4) . . ?
C12 C7 P1 121.3(4) . . ?
C9 C8 C7 120.6(5) . . ?
C9 C8 H8 119.7 . . ?
C7 C8 H8 119.7 . . ?
C8 C9 C10 120.2(5) . . ?
C8 C9 H9 119.9 . . ?
C10 C9 H9 119.9 . . ?
C11 C10 C9 119.6(5) . . ?
C11 C10 H10 120.2 . . ?
C9 C10 H10 120.2 . . ?
C10 C11 C12 121.3(5) . . ?
C10 C11 H11 119.4 . . ?
C12 C11 H11 119.4 . . ?
C11 C12 C7 119.6(5) . . ?
C11 C12 H12 120.2 . . ?
C7 C12 H12 120.2 . . ?
C18 C13 C14 118.9(5) . . ?
C18 C13 P1 122.4(4) . . ?
C14 C13 P1 117.7(4) . . ?
C15 C14 C13 120.7(5) . . ?
C15 C14 H14 119.7 . . ?
C13 C14 H14 119.7 . . ?
C16 C15 C14 119.9(5) . . ?
C16 C15 H15 120.0 . . ?
C14 C15 H15 120.0 . . ?
C17 C16 C15 119.9(5) . . ?
C17 C16 H16 120.1 . . ?
C15 C16 H16 120.1 . . ?
C16 C17 C18 120.5(5) . . ?
C16 C17 H17 119.7 . . ?
C18 C17 H17 119.7 . . ?
C17 C18 C13 120.1(5) . . ?
C17 C18 H18 120.0 . . ?
C13 C18 H18 120.0 . . ?
C20 C19 C24 119.3(5) . . ?
C20 C19 P1 122.9(4) . . ?
C24 C19 P1 117.8(4) . . ?
C21 C20 C19 119.7(5) . . ?
C21 C20 H20 120.2 . . ?
C19 C20 H20 120.2 . . ?
C20 C21 C22 120.7(5) . . ?
C20 C21 H21 119.7 . . ?
C22 C21 H21 119.7 . . ?
C23 C22 C21 120.3(5) . . ?
C23 C22 H22 119.8 . . ?
C21 C22 H22 119.8 . . ?
C22 C23 C24 119.5(5) . . ?
C22 C23 H23 120.2 . . ?
C24 C23 H23 120.2 . . ?
C23 C24 C19 120.5(5) . . ?
C23 C24 H24 119.7 . . ?
C19 C24 H24 119.7 . . ?

loop_
_geom_bond_atom_site_label_1
_geom_bond_atom_site_label_2
_geom_bond_distance
_geom_bond_site_symmetry_2
_geom_bond_publ_flag
Pt1 N1 1.982(4) . ?
Pt1 N2 1.988(4) . ?
Pt1 Cl2 2.2997(14) . ?
Pt1 Cl1 2.3058(13) . ?
P1 N3 1.578(4) . ?
P1 C7 1.801(5) . ?
P1 C19 1.805(6) . ?
P1 C13 1.808(5) . ?
N1 C1 1.148(6) . ?
N2 C4 1.292(6) . ?
N2 H2 0.8411 . ?
N3 C4 1.348(6) . ?
C1 C2 1.455(7) . ?
C2 C3 1.470(7) . ?
C2 H2A 0.9900 . ?
C2 H2B 0.9900 . ?
C3 H3A 0.9800 . ?
C3 H3B 0.9800 . ?
C3 H3C 0.9800 . ?
C4 C5 1.520(6) . ?
C5 C6 1.517(8) . ?
C5 H5A 0.9900 . ?
C5 H5B 0.9900 . ?
C6 H6A 0.9800 . ?
C6 H6B 0.9800 . ?
C6 H6C 0.9800 . ?
C7 C8 1.393(7) . ?
C7 C12 1.396(7) . ?
C8 C9 1.372(7) . ?
C8 H8 0.9500 . ?
C9 C10 1.379(7) . ?
C9 H9 0.9500 . ?
C10 C11 1.367(8) . ?
C10 H10 0.9500 . ?
C11 C12 1.378(7) . ?
C11 H11 0.9500 . ?
C12 H12 0.9500 . ?
C13 C18 1.380(7) . ?
C13 C14 1.385(8) . ?
C14 C15 1.374(7) . ?
C14 H14 0.9500 . ?
C15 C16 1.373(8) . ?
C15 H15 0.9500 . ?
C16 C17 1.371(8) . ?
C16 H16 0.9500 . ?
C17 C18 1.377(7) . ?
C17 H17 0.9500 . ?
C18 H18 0.9500 . ?
C19 C20 1.395(7) . ?
C19 C24 1.396(6) . ?
C20 C21 1.374(8) . ?
C20 H20 0.9500 . ?
C21 C22 1.382(7) . ?
C21 H21 0.9500 . ?
C22 C23 1.379(8) . ?
C22 H22 0.9500 . ?
C23 C24 1.381(8) . ?
C23 H23 0.9500 . ?
C24 H24 0.9500 . ?
